data_2219252
loop_
_publ_author_name
'Zeng, Guo-Ping'
'Yan, Shi-Rong'

_publ_section_title
3-(4-Fluorophenyl)-2-(4-methoxyphenoxy)-4-oxo-5-phenyl-4,5-dihydro-3<i>H</i>-pyrrolo[3,2-<i>d</i>]pyrimidine-7-carbonitrile
_journal_coeditor_code BT2753
_journal_issue 9
_journal_name_full 'Acta Crystallographica Section E'
_journal_page_first o1680
_journal_paper_doi 10.1107/S1600536808024410
_journal_volume 64
_journal_year 2008
_chemical_formula_iupac 'C26 H17 F N4 O3'
_chemical_formula_moiety 'C26 H17 F N4 O3'
_chemical_formula_sum 'C26 H17 F N4 O3'
_chemical_formula_weight 452.44
_chemical_name_systematic
;
3-(4-Fluorophenyl)-2-(4-methoxyphenoxy)-4-oxo-5-phenyl-
4,5-dihydro-3<i>H</i>-pyrrolo[3,2-<i>d</i>]pyrimidine-7-carbonitrile
;
_space_group_IT_number 81
_symmetry_cell_setting tetragonal
_symmetry_space_group_name_Hall 'P -4'
_symmetry_space_group_name_H-M 'P -4'
_atom_sites_solution_hydrogens geom
_atom_sites_solution_primary direct
_atom_sites_solution_secondary difmap
_audit_creation_method SHELXL-97
_cell_angle_alpha 90.00
_cell_angle_beta 90.00
_cell_angle_gamma 90.00
_cell_formula_units_Z 8
_cell_length_a 17.7893(14)
_cell_length_b 17.7893(14)
_cell_length_c 14.332(12)
_cell_measurement_reflns_used 1922
_cell_measurement_temperature 298(2)
_cell_measurement_theta_max 15.14
_cell_measurement_theta_min 2.70
_cell_volume 4535(4)
_computing_cell_refinement 'SAINT-Plus (Bruker, 2001)'
_computing_data_collection 'SMART (Bruker, 2001)'
_computing_data_reduction 'SAINT-Plus (Bruker, 2001)'
_computing_molecular_graphics 'PLATON (Spek, 2003)'
_computing_publication_material 'SHELXTL (Sheldrick, 2008)'
_computing_structure_refinement 'SHELXL97 (Sheldrick, 2008)'
_computing_structure_solution 'SHELXS97 (Sheldrick, 2008)'
_diffrn_ambient_temperature 298(2)
_diffrn_measured_fraction_theta_full 0.999
_diffrn_measured_fraction_theta_max 0.999
_diffrn_measurement_device_type 'Bruker SMART 4K CCD area-detector'
_diffrn_measurement_method '\f and \w'
_diffrn_radiation_monochromator graphite
_diffrn_radiation_source 'fine-focus sealed tube'
_diffrn_radiation_type MoK\a
_diffrn_radiation_wavelength 0.71073
_diffrn_reflns_av_R_equivalents 0.1357
_diffrn_reflns_av_sigmaI/netI 0.1072
_diffrn_reflns_limit_h_max 21
_diffrn_reflns_limit_h_min -21
_diffrn_reflns_limit_k_max 21
_diffrn_reflns_limit_k_min -14
_diffrn_reflns_limit_l_max 17
_diffrn_reflns_limit_l_min -15
_diffrn_reflns_number 29534
_diffrn_reflns_theta_full 25.99
_diffrn_reflns_theta_max 25.99
_diffrn_reflns_theta_min 1.82
_exptl_absorpt_coefficient_mu 0.095
_exptl_absorpt_correction_T_max 0.9813
_exptl_absorpt_correction_T_min 0.9667
_exptl_absorpt_correction_type multi-scan
_exptl_absorpt_process_details '(SADABS; Sheldrick, 2003)'
_exptl_crystal_colour colorless
_exptl_crystal_density_diffrn 1.325
_exptl_crystal_density_method 'not measured'
_exptl_crystal_description block
_exptl_crystal_F_000 1872
_exptl_crystal_size_max 0.36
_exptl_crystal_size_mid 0.23
_exptl_crystal_size_min 0.20
_refine_diff_density_max 0.184
_refine_diff_density_min -0.134
_refine_ls_extinction_method none
_refine_ls_goodness_of_fit_ref 0.886
_refine_ls_hydrogen_treatment constr
_refine_ls_matrix_type full
_refine_ls_number_parameters 615
_refine_ls_number_reflns 4649
_refine_ls_number_restraints 0
_refine_ls_restrained_S_all 0.886
_refine_ls_R_factor_all 0.1297
_refine_ls_R_factor_gt 0.0545
_refine_ls_shift/su_max 0.001
_refine_ls_shift/su_mean 0.001
_refine_ls_structure_factor_coef Fsqd
_refine_ls_weighting_details 'calc w=1/[\s^2^(Fo^2^)+(0.0193P)^2^] where P=(Fo^2^+2Fc^2^)/3'
_refine_ls_weighting_scheme calc
_refine_ls_wR_factor_gt 0.0715
_refine_ls_wR_factor_ref 0.0872
_reflns_number_gt 2383
_reflns_number_total 4649
_reflns_threshold_expression I>2\s(I)
_cod_data_source_file bt2753.cif
_cod_data_source_block I
_cod_depositor_comments
;
The following automatic conversions were performed:
'_symmetry_cell_setting' value 'Tetragonal' changed to 'tetragonal'
according to '/home/saulius/struct/CIF-dictionaries/cif_core.dic'
dictionary named 'cif_core.dic' version 2.4.1 from 2010-06-29.

Automatic conversion script
Id: cif_fix_enum 1527 2010-12-29 10:47:43Z saulius 

The following automatic conversions were performed:

'_symmetry_cell_setting' value 'Tetragonal' changed to 'tetragonal'
according to /home/saulius/struct/CIF-dictionaries/cif_core.dic
dictionary named 'cif_core.dic' version 2.4.1 from 2010-06-29.

Automatic conversion script
Id: cif_fix_values 1715 2011-07-08 13:25:40Z adriana 
;
_cod_original_cell_volume 4536.0(10)
_cod_database_code 2219252
_cod_database_fobs_code 2219252

loop_
_symmetry_equiv_pos_as_xyz
'x, y, z'
'-x, -y, z'
'y, -x, -z'
'-y, x, -z'

loop_
_atom_site_type_symbol
_atom_site_label
_atom_site_fract_x
_atom_site_fract_y
_atom_site_fract_z
_atom_site_U_iso_or_equiv
_atom_site_adp_type
_atom_site_calc_flag
_atom_site_refinement_flags
_atom_site_occupancy
C C31 0.6200(3) 0.3475(2) 1.0850(3) 0.0412(12) Uani d . 1
O O2 0.66811(18) 0.3679(2) 1.3288(3) 0.0630(11) Uani d . 1
N N7 0.7396(2) 0.3638(2) 1.1952(3) 0.0412(10) Uani d . 1
C C28 0.7437(3) 0.3632(3) 1.0988(4) 0.0444(13) Uani d . 1
N N9 0.5317(2) 0.3477(2) 1.1964(3) 0.0477(11) Uani d . 1
N N8 0.6890(2) 0.3529(2) 1.0423(3) 0.0420(10) Uani d . 1
N N4 1.0211(2) 0.2597(2) 0.7835(3) 0.0494(11) Uani d . 1
O O3 0.81483(18) 0.37435(19) 1.0689(2) 0.0553(10) Uani d . 1
O O4 1.06797(19) 0.33069(19) 0.8982(2) 0.0640(11) Uani d . 1
O O1 0.9751(2) 0.1919(2) 0.6606(3) 0.0789(13) Uani d . 1
C C34 0.5346(3) 0.3317(3) 0.9458(4) 0.0581(16) Uani d . 1
N N10 0.5252(2) 0.3231(3) 0.8671(4) 0.0746(15) Uani d . 1
C C26 0.8505(3) 0.4065(4) 0.7843(4) 0.0609(16) Uani d . 1
C C5 1.0216(3) 0.2733(3) 0.8782(4) 0.0512(14) Uani d . 1
N N5 0.8849(2) 0.1032(2) 0.8045(3) 0.0567(12) Uani d . 1
C C6 0.9765(3) 0.2016(3) 0.7437(4) 0.0544(15) Uani d . 1
C C11 0.8746(3) 0.1359(3) 1.0535(5) 0.0606(17) Uani d . 1
C C24 0.8248(3) 0.3848(3) 0.9715(4) 0.0491(14) Uani d . 1
C C7 0.9358(3) 0.1621(3) 0.8147(4) 0.0501(14) Uani d . 1
C C1 1.0898(3) 0.3401(3) 0.9930(4) 0.0514(14) Uani d . 1
C C25 0.8316(3) 0.3370(3) 0.8180(4) 0.0604(16) Uani d . 1
H H25 0.8269 0.2967 0.7769 0.073 Uiso calc R 1
N N3 0.9855(2) 0.2373(2) 0.9408(3) 0.0471(11) Uani d . 1
C C33 0.5488(3) 0.3395(3) 1.0413(3) 0.0454(13) Uani d . 1
C C30 0.6091(3) 0.3514(2) 1.1806(3) 0.0413(13) Uani d . 1
C C29 0.6700(3) 0.3619(3) 1.2437(4) 0.0460(13) Uani d . 1
C C55 0.8445(3) 0.4541(3) 0.9404(4) 0.0648(16) Uani d . 1
H H55 0.8488 0.4939 0.9821 0.078 Uiso calc R 1
O O5 1.1558(3) 0.3706(2) 1.2655(3) 0.0924(14) Uani d . 1
O O6 0.8632(2) 0.4231(2) 0.6920(3) 0.0884(13) Uani d . 1
C C40 0.4465(3) 0.4174(3) 1.2950(4) 0.0758(18) Uani d . 1
H H40 0.4409 0.4520 1.2469 0.091 Uiso calc R 1
F F2 0.98805(19) 0.4048(2) 1.4194(3) 0.1178(15) Uani d . 1
C C18 1.0680(3) 0.3002(3) 0.7195(4) 0.0556(15) Uani d . 1
N N6 0.8625(3) 0.1418(3) 1.1308(4) 0.097(2) Uani d . 1
C C32 0.4970(3) 0.3405(3) 1.1138(4) 0.0556(15) Uani d . 1
H H32 0.4452 0.3367 1.1061 0.067 Uiso calc R 1
C C12 0.8670(3) 0.0632(3) 0.7187(4) 0.0537(14) Uani d . 1
C C41 0.8059(3) 0.3745(3) 1.2517(3) 0.0452(13) Uani d . 1
C C35 0.4932(3) 0.3573(3) 1.2841(4) 0.0471(14) Uani d . 1
C C3 1.1378(4) 0.3599(3) 1.1729(5) 0.0660(17) Uani d . 1
C C10 0.8910(3) 0.1325(3) 0.9557(4) 0.0518(14) Uani d . 1
C C13 0.8993(4) -0.0050(4) 0.7072(5) 0.091(2) Uani d . 1
H H13 0.9283 -0.0260 0.7545 0.109 Uiso calc R 1
C C16 0.8110(4) 0.0538(5) 0.5674(5) 0.100(2) Uani d . 1
H H16 0.7803 0.0729 0.5205 0.120 Uiso calc R 1
C C8 0.9412(3) 0.1813(3) 0.9075(3) 0.0481(14) Uani d . 1
C C52 1.1609(3) 0.3226(3) 1.0168(4) 0.0602(16) Uani d . 1
H H52 1.1933 0.3028 0.9723 0.072 Uiso calc R 1
C C45 0.9151(3) 0.3271(4) 1.3238(5) 0.088(2) Uani d . 1
H H45 0.9478 0.2874 1.3356 0.106 Uiso calc R 1
C C19 1.0473(4) 0.3678(3) 0.6846(4) 0.0735(18) Uani d . 1
H H19 1.0036 0.3903 0.7068 0.088 Uiso calc R 1
F F1 1.1930(2) 0.4033(3) 0.5191(2) 0.1469(19) Uani d . 1
C C36 0.5012(3) 0.3064(3) 1.3546(4) 0.0623(16) Uani d . 1
H H36 0.5330 0.2653 1.3476 0.075 Uiso calc R 1
C C9 0.8584(3) 0.0860(3) 0.8900(4) 0.0588(16) Uani d . 1
H H9 0.8234 0.0486 0.9029 0.071 Uiso calc R 1
C C38 0.4152(3) 0.3771(4) 1.4479(5) 0.080(2) Uani d . 1
H H38 0.3891 0.3842 1.5034 0.096 Uiso calc R 1
C C39 0.4081(3) 0.4267(4) 1.3765(5) 0.090(2) Uani d . 1
H H39 0.3763 0.4678 1.3833 0.108 Uiso calc R 1
C C46 0.8541(3) 0.3167(3) 1.2673(4) 0.0652(17) Uani d . 1
H H46 0.8456 0.2702 1.2397 0.078 Uiso calc R 1
C C43 0.8836(4) 0.4536(4) 1.3457(4) 0.081(2) Uani d . 1
H H43 0.8942 0.5004 1.3715 0.098 Uiso calc R 1
C C54 0.8196(3) 0.3259(3) 0.9119(4) 0.0557(15) Uani d . 1
H H54 0.8079 0.2783 0.9344 0.067 Uiso calc R 1
C C21 1.1513(5) 0.3700(5) 0.5884(5) 0.094(3) Uani d . 1
C C4 1.1859(3) 0.3338(3) 1.1067(5) 0.0657(17) Uani d . 1
H H4 1.2356 0.3236 1.1221 0.079 Uiso calc R 1
C C42 0.8206(3) 0.4439(3) 1.2886(4) 0.0717(18) Uani d . 1
H H42 0.7890 0.4843 1.2757 0.086 Uiso calc R 1
C C17 0.8225(4) 0.0940(4) 0.6520(5) 0.092(2) Uani d . 1
H H17 0.7999 0.1406 0.6613 0.111 Uiso calc R 1
C C37 0.4615(3) 0.3164(4) 1.4366(4) 0.0707(17) Uani d . 1
H H37 0.4664 0.2816 1.4846 0.085 Uiso calc R 1
C C44 0.9278(3) 0.3955(5) 1.3627(4) 0.076(2) Uani d . 1
C C27 0.8582(3) 0.4651(4) 0.8466(5) 0.0771(19) Uani d . 1
H H27 0.8727 0.5123 0.8253 0.093 Uiso calc R 1
C C23 1.1331(4) 0.2674(4) 0.6902(4) 0.086(2) Uani d . 1
H H23 1.1485 0.2217 0.7152 0.103 Uiso calc R 1
C C15 0.8461(5) -0.0133(5) 0.5573(6) 0.106(3) Uani d . 1
H H15 0.8401 -0.0395 0.5016 0.127 Uiso calc R 1
C C2 1.0653(4) 0.3787(4) 1.1482(5) 0.084(2) Uani d . 1
H H2 1.0330 0.3982 1.1930 0.101 Uiso calc R 1
C C22 1.1767(4) 0.3036(5) 0.6216(5) 0.106(3) Uani d . 1
H H22 1.2213 0.2826 0.5999 0.128 Uiso calc R 1
C C53 1.0402(3) 0.3691(3) 1.0587(5) 0.0789(18) Uani d . 1
H H53 0.9912 0.3817 1.0423 0.095 Uiso calc R 1
C C14 0.8885(5) -0.0432(5) 0.6237(6) 0.121(3) Uani d . 1
H H14 0.9112 -0.0897 0.6144 0.145 Uiso calc R 1
C C20 1.0880(5) 0.4040(4) 0.6183(5) 0.096(2) Uani d . 1
H H20 1.0729 0.4502 0.5945 0.115 Uiso calc R 1
C C51 0.8501(4) 0.3657(4) 0.6251(5) 0.106(2) Uani d . 1
H H51A 0.8833 0.3242 0.6369 0.159 Uiso calc R 1
H H51B 0.8593 0.3851 0.5636 0.159 Uiso calc R 1
H H51C 0.7989 0.3490 0.6295 0.159 Uiso calc R 1
C C50 1.2292(4) 0.3516(4) 1.2947(4) 0.112(3) Uani d . 1
H H50A 1.2366 0.2984 1.2880 0.168 Uiso calc R 1
H H50B 1.2357 0.3655 1.3589 0.168 Uiso calc R 1
H H50C 1.2652 0.3779 1.2570 0.168 Uiso calc R 1

loop_
_atom_site_aniso_label
_atom_site_aniso_U_11
_atom_site_aniso_U_22
_atom_site_aniso_U_33
_atom_site_aniso_U_12
_atom_site_aniso_U_13
_atom_site_aniso_U_23
C31 0.042(3) 0.046(3) 0.035(3) -0.001(2) 0.004(3) -0.002(3)
O2 0.053(2) 0.093(3) 0.042(3) -0.005(2) -0.0041(19) -0.003(2)
N7 0.037(3) 0.052(3) 0.034(3) -0.003(2) 0.000(2) -0.002(2)
C28 0.046(4) 0.044(3) 0.043(4) -0.001(3) 0.002(3) 0.003(3)
N9 0.044(3) 0.067(3) 0.032(3) 0.002(2) 0.000(2) -0.003(2)
N8 0.039(3) 0.043(2) 0.044(3) 0.001(2) -0.003(2) -0.004(2)
N4 0.046(3) 0.062(3) 0.041(3) -0.009(2) 0.002(2) 0.008(2)
O3 0.036(2) 0.081(3) 0.049(3) -0.0028(18) -0.0016(18) 0.004(2)
O4 0.069(3) 0.069(3) 0.054(3) -0.028(2) -0.005(2) 0.006(2)
O1 0.094(3) 0.103(3) 0.039(2) -0.033(2) 0.008(2) 0.001(2)
C34 0.041(3) 0.088(5) 0.046(4) -0.007(3) -0.004(3) -0.007(4)
N10 0.056(3) 0.106(4) 0.062(4) -0.012(3) 0.001(3) -0.005(3)
C26 0.048(4) 0.071(5) 0.064(5) 0.010(3) 0.018(3) 0.015(4)
C5 0.044(3) 0.057(4) 0.053(4) -0.004(3) -0.003(3) 0.002(3)
N5 0.067(3) 0.054(3) 0.049(3) -0.007(2) 0.005(3) -0.003(3)
C6 0.054(4) 0.060(4) 0.049(4) -0.002(3) -0.005(3) 0.004(3)
C11 0.067(4) 0.056(4) 0.058(4) -0.022(3) 0.015(4) -0.010(3)
C24 0.038(3) 0.055(4) 0.054(4) 0.004(3) 0.006(3) 0.012(3)
C7 0.051(3) 0.054(4) 0.045(4) -0.009(3) 0.006(3) 0.009(3)
C1 0.045(4) 0.058(4) 0.051(4) -0.010(3) 0.010(3) 0.003(3)
C25 0.054(4) 0.068(4) 0.059(4) 0.012(3) 0.005(3) -0.006(4)
N3 0.044(3) 0.050(3) 0.048(3) -0.009(2) 0.001(2) 0.001(2)
C33 0.042(3) 0.063(4) 0.031(3) -0.006(3) 0.001(3) -0.004(3)
C30 0.040(3) 0.043(3) 0.040(4) 0.001(3) -0.002(3) 0.002(3)
C29 0.044(4) 0.055(4) 0.039(4) 0.000(3) -0.007(3) -0.004(3)
C55 0.068(4) 0.067(4) 0.059(4) -0.009(3) 0.013(3) 0.002(3)
O5 0.108(4) 0.105(4) 0.064(3) -0.018(3) -0.002(3) -0.024(3)
O6 0.093(3) 0.108(4) 0.064(3) 0.006(3) 0.024(3) 0.027(3)
C40 0.085(5) 0.096(5) 0.046(4) 0.015(4) 0.005(4) 0.004(4)
F2 0.081(3) 0.168(4) 0.104(3) -0.031(3) -0.054(2) 0.022(3)
C18 0.049(4) 0.072(4) 0.046(4) -0.012(3) -0.010(3) 0.010(3)
N6 0.112(5) 0.122(5) 0.057(4) -0.044(4) 0.024(4) -0.014(4)
C32 0.046(4) 0.062(4) 0.058(4) -0.005(3) -0.007(3) -0.004(3)
C12 0.051(4) 0.063(4) 0.047(4) -0.009(3) 0.009(3) -0.009(3)
C41 0.040(3) 0.050(3) 0.045(3) 0.005(3) -0.007(3) 0.003(3)
C35 0.039(3) 0.064(4) 0.038(4) 0.002(3) 0.002(3) -0.004(3)
C3 0.070(5) 0.059(4) 0.069(5) -0.018(3) 0.009(4) -0.014(4)
C10 0.060(4) 0.048(4) 0.047(4) -0.011(3) 0.011(3) -0.004(3)
C13 0.114(6) 0.094(5) 0.065(5) 0.015(5) -0.019(4) -0.025(4)
C16 0.107(6) 0.127(7) 0.064(6) -0.033(6) -0.026(5) 0.040(6)
C8 0.047(3) 0.064(4) 0.034(3) 0.004(3) 0.008(3) -0.002(3)
C52 0.064(4) 0.063(4) 0.054(4) -0.007(3) 0.003(3) -0.006(3)
C45 0.066(5) 0.095(6) 0.104(6) 0.008(4) -0.036(4) 0.030(5)
C19 0.083(5) 0.072(4) 0.065(4) -0.023(4) -0.008(4) 0.017(4)
F1 0.172(4) 0.208(5) 0.061(3) -0.120(4) 0.008(3) 0.020(3)
C36 0.072(4) 0.068(4) 0.047(4) 0.006(3) 0.005(3) -0.005(3)
C9 0.072(4) 0.059(4) 0.046(4) -0.010(3) 0.021(3) 0.008(3)
C38 0.066(5) 0.120(6) 0.053(5) -0.011(4) 0.015(4) -0.019(5)
C39 0.086(5) 0.123(6) 0.060(5) 0.025(4) 0.013(4) -0.012(5)
C46 0.068(4) 0.053(4) 0.074(4) 0.003(3) -0.024(4) 0.003(3)
C43 0.087(5) 0.077(5) 0.080(5) -0.016(4) -0.021(4) -0.018(4)
C54 0.051(4) 0.052(4) 0.064(4) 0.006(3) -0.003(3) 0.005(3)
C21 0.087(6) 0.151(8) 0.045(5) -0.077(6) 0.003(4) 0.019(5)
C4 0.058(4) 0.062(4) 0.077(5) -0.001(3) -0.005(4) -0.007(4)
C42 0.068(4) 0.062(4) 0.086(5) 0.003(3) -0.025(4) -0.020(4)
C17 0.115(6) 0.079(5) 0.082(5) -0.008(4) -0.030(5) 0.020(4)
C37 0.080(5) 0.080(5) 0.052(4) -0.010(4) 0.009(4) 0.007(4)
C44 0.053(4) 0.109(6) 0.065(5) -0.023(4) -0.023(4) 0.013(5)
C27 0.088(5) 0.061(4) 0.082(5) -0.010(4) 0.019(4) 0.014(4)
C23 0.072(5) 0.116(6) 0.070(5) 0.002(4) 0.020(4) 0.025(4)
C15 0.113(7) 0.145(9) 0.058(5) -0.034(6) 0.014(5) 0.001(6)
C2 0.088(6) 0.102(5) 0.062(5) -0.006(4) 0.022(4) -0.015(4)
C22 0.068(5) 0.181(9) 0.070(6) -0.018(5) 0.012(4) 0.020(6)
C53 0.048(4) 0.095(5) 0.094(5) 0.003(3) 0.010(4) -0.007(4)
C14 0.149(8) 0.118(7) 0.095(7) 0.020(6) -0.014(6) -0.047(6)
C20 0.111(6) 0.085(5) 0.091(6) -0.044(5) -0.012(5) 0.030(5)
C51 0.124(6) 0.133(7) 0.062(5) 0.027(5) 0.006(5) -0.005(5)
C50 0.145(7) 0.126(6) 0.066(5) -0.010(6) -0.023(5) -0.004(5)

loop_
_atom_type_symbol
_atom_type_description
_atom_type_scat_dispersion_real
_atom_type_scat_dispersion_imag
_atom_type_scat_source
C C 0.0033 0.0000 'International Tables Vol C Tables 4.2.6.8 and 6.1.1.4'
H H 0.0000 0.0000 'International Tables Vol C Tables 4.2.6.8 and 6.1.1.4'
N N 0.0061 0.0000 'International Tables Vol C Tables 4.2.6.8 and 6.1.1.4'
O O 0.0106 0.0000 'International Tables Vol C Tables 4.2.6.8 and 6.1.1.4'
F F 0.0171 0.0000 'International Tables Vol C Tables 4.2.6.8 and 6.1.1.4'

loop_
_geom_angle_atom_site_label_1
_geom_angle_atom_site_label_2
_geom_angle_atom_site_label_3
_geom_angle
N8 C31 C30 124.2(5)
N8 C31 C33 127.4(4)
C30 C31 C33 108.4(4)
C28 N7 C29 122.3(4)
C28 N7 C41 121.2(4)
C29 N7 C41 116.2(4)
N8 C28 O3 122.2(5)
N8 C28 N7 126.4(5)
O3 C28 N7 111.4(5)
C32 N9 C30 108.4(4)
C32 N9 C35 124.2(4)
C30 N9 C35 127.2(4)
C28 N8 C31 114.0(4)
C5 N4 C6 121.7(5)
C5 N4 C18 122.5(5)
C6 N4 C18 115.7(4)
C28 O3 C24 116.6(4)
C5 O4 C1 117.4(4)
C5 O4 C55 82.0(3)
C1 O4 C55 93.1(3)
N10 C34 C33 177.2(7)
C25 C26 O6 125.0(6)
C25 C26 C27 118.6(6)
O6 C26 C27 116.4(6)
N3 C5 O4 122.7(5)
N3 C5 N4 126.9(5)
O4 C5 N4 110.4(5)
C9 N5 C7 107.6(5)
C9 N5 C12 125.6(5)
C7 N5 C12 126.7(5)
O1 C6 N4 120.8(5)
O1 C6 C7 128.5(5)
N4 C6 C7 110.7(5)
N6 C11 C10 177.0(7)
C54 C24 C55 120.9(6)
C54 C24 O3 120.7(5)
C55 C24 O3 118.3(5)
C8 C7 N5 109.4(5)
C8 C7 C6 122.0(5)
N5 C7 C6 128.5(5)
C52 C1 C53 120.7(6)
C52 C1 O4 118.1(5)
C53 C1 O4 121.2(6)
C26 C25 C54 120.7(6)
C26 C25 H25 119.6
C54 C25 H25 119.6
C5 N3 C8 114.4(5)
C32 C33 C34 127.8(5)
C32 C33 C31 105.1(4)
C34 C33 C31 127.0(5)
C31 C30 N9 107.2(4)
C31 C30 C29 121.9(5)
N9 C30 C29 130.8(5)
O2 C29 C30 128.5(5)
O2 C29 N7 120.6(5)
C30 C29 N7 110.8(4)
C24 C55 C27 119.6(6)
C24 C55 O4 80.3(3)
C27 C55 O4 77.6(4)
C24 C55 H55 120.2
C27 C55 H55 120.2
O4 C55 H55 112.3
C3 O5 C50 117.8(5)
C26 O6 C51 117.9(5)
C35 C40 C39 120.0(6)
C35 C40 H40 120.0
C39 C40 H40 120.0
C19 C18 C23 119.8(6)
C19 C18 N4 121.7(6)
C23 C18 N4 118.4(5)
N9 C32 C33 110.8(4)
N9 C32 H32 124.6
C33 C32 H32 124.6
C13 C12 C17 121.6(6)
C13 C12 N5 116.7(6)
C17 C12 N5 121.7(6)
C46 C41 C42 120.0(5)
C46 C41 N7 120.6(5)
C42 C41 N7 119.4(5)
C40 C35 C36 119.9(5)
C40 C35 N9 118.9(5)
C36 C35 N9 121.1(5)
C4 C3 C2 119.5(6)
C4 C3 O5 125.0(7)
C2 C3 O5 115.5(6)
C9 C10 C8 107.3(5)
C9 C10 C11 127.3(5)
C8 C10 C11 125.2(5)
C12 C13 C14 119.0(7)
C12 C13 H13 120.5
C14 C13 H13 120.5
C15 C16 C17 117.9(8)
C15 C16 H16 121.1
C17 C16 H16 121.0
N3 C8 C7 124.2(5)
N3 C8 C10 129.9(5)
C7 C8 C10 105.9(5)
C1 C52 C4 120.5(5)
C1 C52 H52 119.7
C4 C52 H52 119.7
C44 C45 C46 119.7(6)
C44 C45 H45 120.2
C46 C45 H45 120.1
C18 C19 C20 122.4(7)
C18 C19 H19 118.8
C20 C19 H19 118.8
C35 C36 C37 119.4(5)
C35 C36 H36 120.3
C37 C36 H36 120.3
N5 C9 C10 109.7(5)
N5 C9 H9 125.1
C10 C9 H9 125.1
C39 C38 C37 118.7(6)
C39 C38 H38 120.6
C37 C38 H38 120.6
C38 C39 C40 121.3(6)
C38 C39 H39 119.4
C40 C39 H39 119.3
C41 C46 C45 119.8(6)
C41 C46 H46 120.1
C45 C46 H46 120.1
C44 C43 C42 119.2(6)
C44 C43 H43 120.4
C42 C43 H43 120.4
C24 C54 C25 119.7(6)
C24 C54 H54 120.2
C25 C54 H54 120.2
C22 C21 C20 124.1(7)
C22 C21 F1 116.8(9)
C20 C21 F1 119.2(9)
C3 C4 C52 119.9(6)
C3 C4 H4 120.0
C52 C4 H4 120.0
C41 C42 C43 119.4(6)
C41 C42 H42 120.3
C43 C42 H42 120.3
C12 C17 C16 118.8(7)
C12 C17 H17 120.6
C16 C17 H17 120.6
C38 C37 C36 120.7(6)
C38 C37 H37 119.7
C36 C37 H37 119.7
C43 C44 F2 119.0(7)
C43 C44 C45 121.8(6)
F2 C44 C45 119.1(7)
C26 C27 C55 120.4(6)
C26 C27 H27 119.8
C55 C27 H27 119.8
C18 C23 C22 119.2(7)
C18 C23 H23 120.4
C22 C23 H23 120.4
C14 C15 C16 122.5(9)
C14 C15 H15 118.8
C16 C15 H15 118.7
C53 C2 C3 121.1(6)
C53 C2 H2 119.4
C3 C2 H2 119.4
C21 C22 C23 117.4(7)
C21 C22 H22 121.3
C23 C22 H22 121.3
C2 C53 C1 118.2(6)
C2 C53 H53 120.9
C1 C53 H53 120.9
C15 C14 C13 120.1(8)
C15 C14 H14 119.9
C13 C14 H14 120.0
C21 C20 C19 117.1(7)
C21 C20 H20 121.4
C19 C20 H20 121.4
O6 C51 H51A 109.5
O6 C51 H51B 109.5
H51A C51 H51B 109.5
O6 C51 H51C 109.5
H51A C51 H51C 109.5
H51B C51 H51C 109.5
O5 C50 H50A 109.5
O5 C50 H50B 109.5
H50A C50 H50B 109.5
O5 C50 H50C 109.5
H50A C50 H50C 109.5
H50B C50 H50C 109.5

loop_
_geom_bond_atom_site_label_1
_geom_bond_atom_site_label_2
_geom_bond_distance
C31 N8 1.374(5)
C31 C30 1.386(6)
C31 C33 1.420(6)
O2 C29 1.225(5)
N7 C28 1.384(6)
N7 C29 1.420(6)
N7 C41 1.444(6)
C28 N8 1.279(5)
C28 O3 1.351(5)
N9 C32 1.341(6)
N9 C30 1.396(5)
N9 C35 1.443(6)
N4 C5 1.379(6)
N4 C6 1.422(6)
N4 C18 1.433(6)
O3 C24 1.420(6)
O4 C5 1.344(5)
O4 C1 1.422(6)
O4 C55 4.581(6)
O1 C6 1.204(6)
C34 N10 1.150(6)
C34 C33 1.398(7)
C26 C25 1.369(7)
C26 O6 1.375(6)
C26 C27 1.379(7)
C5 N3 1.275(6)
N5 C9 1.348(6)
N5 C7 1.393(6)
N5 C12 1.455(6)
C6 C7 1.433(7)
C11 N6 1.135(6)
C11 C10 1.433(7)
C24 C54 1.354(7)
C24 C55 1.357(7)
C7 C8 1.377(6)
C1 C52 1.347(7)
C1 C53 1.390(7)
C25 C54 1.378(7)
C25 H25 0.9300
N3 C8 1.358(6)
C33 C32 1.389(6)
C30 C29 1.424(6)
C55 C27 1.381(7)
C55 H55 0.9300
O5 C3 1.378(7)
O5 C50 1.412(7)
O6 C51 1.419(6)
C40 C35 1.362(7)
C40 C39 1.363(7)
C40 H40 0.9300
F2 C44 1.356(6)
C18 C19 1.354(7)
C18 C23 1.363(7)
C32 H32 0.9300
C12 C13 1.353(7)
C12 C17 1.358(7)
C41 C46 1.356(6)
C41 C42 1.369(7)
C35 C36 1.365(7)
C3 C4 1.359(7)
C3 C2 1.379(8)
C10 C9 1.381(7)
C10 C8 1.423(6)
C13 C14 1.389(8)
C13 H13 0.9300
C16 C15 1.355(9)
C16 C17 1.422(9)
C16 H16 0.9300
C52 C4 1.378(7)
C52 H52 0.9300
C45 C44 1.357(8)
C45 C46 1.367(7)
C45 H45 0.9300
C19 C20 1.358(8)
C19 H19 0.9300
F1 C21 1.374(7)
C36 C37 1.382(7)
C36 H36 0.9300
C9 H9 0.9300
C38 C39 1.357(8)
C38 C37 1.367(7)
C38 H38 0.9300
C39 H39 0.9300
C46 H46 0.9300
C43 C44 1.322(8)
C43 C42 1.398(7)
C43 H43 0.9300
C54 H54 0.9300
C21 C22 1.352(10)
C21 C20 1.347(10)
C4 H4 0.9300
C42 H42 0.9300
C17 H17 0.9300
C37 H37 0.9300
C27 H27 0.9300
C23 C22 1.409(8)
C23 H23 0.9300
C15 C14 1.327(9)
C15 H15 0.9300
C2 C53 1.370(8)
C2 H2 0.9300
C22 H22 0.9300
C53 H53 0.9300
C14 H14 0.9300
C20 H20 0.9300
C51 H51A 0.9600
C51 H51B 0.9600
C51 H51C 0.9600
C50 H50A 0.9600
C50 H50B 0.9600
C50 H50C 0.9600

loop_
_geom_hbond_atom_site_label_D
_geom_hbond_atom_site_label_H
_geom_hbond_atom_site_label_A
_geom_hbond_site_symmetry_A
_geom_hbond_distance_DH
_geom_hbond_distance_HA
_geom_hbond_distance_DA
_geom_hbond_angle_DHA
C19 H19 O6 . 0.93 2.57 3.421(8) 151.6
C38 H38 O2 3_568 0.93 2.61 3.405(8) 144.4
C50 H50B F1 1_556 0.96 2.51 3.407(7) 155.4
C15 H15 O1 4_646 0.93 2.41 3.201(9) 143.3

loop_
_geom_torsion_atom_site_label_1
_geom_torsion_atom_site_label_2
_geom_torsion_atom_site_label_3
_geom_torsion_atom_site_label_4
_geom_torsion
C29 N7 C28 N8 -8.1(8)
C41 N7 C28 N8 178.7(5)
C29 N7 C28 O3 172.7(4)
C41 N7 C28 O3 -0.6(6)
O3 C28 N8 C31 -176.0(4)
N7 C28 N8 C31 4.8(7)
C30 C31 N8 C28 -0.9(7)
C33 C31 N8 C28 176.9(5)
N8 C28 O3 C24 8.7(7)
N7 C28 O3 C24 -172.0(4)
C1 O4 C5 N3 14.3(7)
C55 O4 C5 N3 -75.1(5)
C1 O4 C5 N4 -164.6(4)
C55 O4 C5 N4 106.0(4)
C6 N4 C5 N3 1.1(8)
C18 N4 C5 N3 -175.5(5)
C6 N4 C5 O4 179.9(4)
C18 N4 C5 O4 3.3(7)
C5 N4 C6 O1 177.9(5)
C18 N4 C6 O1 -5.2(8)
C5 N4 C6 C7 -0.5(7)
C18 N4 C6 C7 176.3(4)
C28 O3 C24 C54 -74.4(6)
C28 O3 C24 C55 109.8(5)
C9 N5 C7 C8 0.3(6)
C12 N5 C7 C8 -175.6(5)
C9 N5 C7 C6 -177.5(5)
C12 N5 C7 C6 6.6(9)
O1 C6 C7 C8 -177.6(6)
N4 C6 C7 C8 0.6(7)
O1 C6 C7 N5 -0.2(10)
N4 C6 C7 N5 178.1(5)
C5 O4 C1 C52 107.7(5)
C55 O4 C1 C52 -169.8(4)
C5 O4 C1 C53 -74.7(6)
C55 O4 C1 C53 7.9(5)
O6 C26 C25 C54 -179.6(5)
C27 C26 C25 C54 0.8(8)
O4 C5 N3 C8 179.7(4)
N4 C5 N3 C8 -1.6(8)
N8 C31 C33 C32 -177.0(4)
C30 C31 C33 C32 1.1(6)
N8 C31 C33 C34 3.6(9)
C30 C31 C33 C34 -178.4(5)
N8 C31 C30 N9 176.9(4)
C33 C31 C30 N9 -1.2(5)
N8 C31 C30 C29 0.1(8)
C33 C31 C30 C29 -178.0(4)
C32 N9 C30 C31 0.9(5)
C35 N9 C30 C31 -173.2(5)
C32 N9 C30 C29 177.3(5)
C35 N9 C30 C29 3.2(8)
C31 C30 C29 O2 178.4(5)
N9 C30 C29 O2 2.5(9)
C31 C30 C29 N7 -2.6(7)
N9 C30 C29 N7 -178.6(4)
C28 N7 C29 O2 -174.8(5)
C41 N7 C29 O2 -1.2(7)
C28 N7 C29 C30 6.2(6)
C41 N7 C29 C30 179.7(4)
C54 C24 C55 C27 1.1(8)
O3 C24 C55 C27 176.8(5)
C54 C24 C55 O4 -68.6(5)
O3 C24 C55 O4 107.1(4)
C5 O4 C55 C24 34.7(4)
C1 O4 C55 C24 -82.6(4)
C5 O4 C55 C27 -88.7(5)
C1 O4 C55 C27 154.0(4)
C25 C26 O6 C51 5.2(8)
C27 C26 O6 C51 -175.2(5)
C5 N4 C18 C19 -84.3(7)
C6 N4 C18 C19 98.9(6)
C5 N4 C18 C23 99.0(7)
C6 N4 C18 C23 -77.8(6)
C30 N9 C32 C33 -0.2(6)
C35 N9 C32 C33 174.1(4)
C34 C33 C32 N9 178.9(5)
C31 C33 C32 N9 -0.6(6)
C9 N5 C12 C13 -73.7(7)
C7 N5 C12 C13 101.5(7)
C9 N5 C12 C17 108.7(7)
C7 N5 C12 C17 -76.0(8)
C28 N7 C41 C46 -79.3(6)
C29 N7 C41 C46 107.1(5)
C28 N7 C41 C42 99.9(6)
C29 N7 C41 C42 -73.8(6)
C39 C40 C35 C36 0.2(9)
C39 C40 C35 N9 178.4(5)
C32 N9 C35 C40 -58.7(7)
C30 N9 C35 C40 114.5(6)
C32 N9 C35 C36 119.4(6)
C30 N9 C35 C36 -67.4(7)
C50 O5 C3 C4 -1.5(9)
C50 O5 C3 C2 179.5(6)
C17 C12 C13 C14 2.2(10)
N5 C12 C13 C14 -175.4(6)
C5 N3 C8 C7 1.7(7)
C5 N3 C8 C10 -176.8(5)
N5 C7 C8 N3 -179.2(4)
C6 C7 C8 N3 -1.3(8)
N5 C7 C8 C10 -0.5(6)
C6 C7 C8 C10 177.5(5)
C9 C10 C8 N3 179.1(5)
C11 C10 C8 N3 3.0(9)
C9 C10 C8 C7 0.5(6)
C11 C10 C8 C7 -175.7(5)
C53 C1 C52 C4 -0.6(8)
O4 C1 C52 C4 177.1(5)
C23 C18 C19 C20 2.2(9)
N4 C18 C19 C20 -174.4(5)
C40 C35 C36 C37 0.0(8)
N9 C35 C36 C37 -178.1(5)
C12 N5 C9 C10 176.0(5)
C8 C10 C9 N5 -0.3(6)
C11 C10 C9 N5 175.7(5)
C37 C38 C39 C40 -0.6(10)
C42 C41 C46 C45 3.3(9)
N7 C41 C46 C45 -177.5(5)
C44 C45 C46 C41 -1.1(10)
C55 C24 C54 C25 -2.5(8)
O3 C24 C54 C25 -178.1(4)
C26 C25 C54 C24 1.5(8)
C2 C3 C4 C52 -3.5(9)
O5 C3 C4 C52 177.5(5)
C1 C52 C4 C3 2.7(9)
C46 C41 C42 C43 -2.9(8)
N7 C41 C42 C43 177.9(5)
C44 C43 C42 C41 0.2(9)
C13 C12 C17 C16 -1.2(10)
N5 C12 C17 C16 176.3(5)
C15 C16 C17 C12 -0.8(11)
C39 C38 C37 C36 0.9(9)
C35 C36 C37 C38 -0.6(9)
C42 C43 C44 F2 -178.9(5)
C42 C43 C44 C45 2.1(10)
C46 C45 C44 C43 -1.7(11)
C46 C45 C44 F2 179.3(5)
C25 C26 C27 C55 -2.2(9)
O6 C26 C27 C55 178.2(5)
C24 C55 C27 C26 1.3(9)
O4 C55 C27 C26 72.5(5)
C19 C18 C23 C22 -2.0(9)
N4 C18 C23 C22 174.8(5)
C17 C16 C15 C14 1.8(13)
C4 C3 C2 C53 2.3(10)
O5 C3 C2 C53 -178.6(6)
C20 C21 C22 C23 1.3(11)
F1 C21 C22 C23 -177.7(5)
C18 C23 C22 C21 0.3(10)
C3 C2 C53 C1 -0.2(10)
C52 C1 C53 C2 -0.6(9)
O4 C1 C53 C2 -178.2(5)
C16 C15 C14 C13 -0.9(14)
C12 C13 C14 C15 -1.2(12)
C22 C21 C20 C19 -1.2(11)
F1 C21 C20 C19 177.8(5)
C18 C19 C20 C21 -0.6(9)

loop_
_cod_related_entry_id
_cod_related_entry_database
_cod_related_entry_code
1 ChemSpider 24740544
